data_7123788
loop_
_publ_author_name
'Shang, Yaping'
'Jonnada, Krishna'
'Yedage, Subhash L.'
'Tu, Hua'
'Zhang, Xiaofeng'
'Lou, Xin'
'Huang, Shijun'
'Su, Weiping'

_publ_section_title
;
 Rhodium(III)-Catalyzed Indole Synthesis at Room Temperature Using the
 Transient Oxidizing Directing Group Strategy
;
_journal_name_full 'Chemical Communications'
_journal_paper_doi 10.1039/C9CC04529E
_journal_year 2019
_chemical_formula_moiety 'C21 H16 F N'
_chemical_formula_sum 'C21 H16 F N'
_chemical_formula_weight 301.35
_chemical_name_systematic 4-fluoro-1-methyl-2,3-diphenyl-1H-indole
_space_group_IT_number 2
_space_group_name_Hall '-P 1'
_space_group_name_H-M_alt 'P -1'
_symmetry_cell_setting triclinic
_symmetry_space_group_name_Hall '-P 1'
_symmetry_space_group_name_H-M 'P -1'
_atom_sites_solution_hydrogens geom
_atom_sites_solution_primary direct
_atom_sites_solution_secondary difmap
_audit_creation_method SHELXL-97
_audit_update_record
;
2019-03-27 deposited with the CCDC.    2019-07-01 downloaded from the CCDC.
;
_cell_angle_alpha 74.507(3)
_cell_angle_beta 77.133(3)
_cell_angle_gamma 80.906(3)
_cell_formula_units_Z 2
_cell_length_a 8.8096(5)
_cell_length_b 9.0152(5)
_cell_length_c 10.3747(6)
_cell_measurement_reflns_used 9394
_cell_measurement_temperature 160(2)
_cell_measurement_theta_max 27.48
_cell_measurement_theta_min 2.36
_cell_volume 769.81(8)
_computing_cell_refinement 'Bruker SAINT'
_computing_data_collection 'Bruker APEX2'
_computing_data_reduction 'Bruker SAINT'
_computing_molecular_graphics 'Bruker SHELXTL'
_computing_publication_material 'Bruker SHELXTL'
_computing_structure_refinement 'SHELXL-97 (Sheldrick, 1997)'
_computing_structure_solution 'SHELXS-97 (Sheldrick, 1990)'
_diffrn_ambient_temperature 160(2)
_diffrn_measured_fraction_theta_full 0.998
_diffrn_measured_fraction_theta_max 0.998
_diffrn_measurement_device_type 'Bruker APEX-II CCD'
_diffrn_measurement_method '\f and \w scans'
_diffrn_radiation_monochromator graphite
_diffrn_radiation_source 'fine-focus sealed tube'
_diffrn_radiation_type MoK\a
_diffrn_radiation_wavelength 0.71073
_diffrn_reflns_av_R_equivalents 0.0530
_diffrn_reflns_av_sigmaI/netI 0.0279
_diffrn_reflns_limit_h_max 11
_diffrn_reflns_limit_h_min -11
_diffrn_reflns_limit_k_max 11
_diffrn_reflns_limit_k_min -11
_diffrn_reflns_limit_l_max 13
_diffrn_reflns_limit_l_min -13
_diffrn_reflns_number 31578
_diffrn_reflns_theta_full 27.56
_diffrn_reflns_theta_max 27.56
_diffrn_reflns_theta_min 2.36
_exptl_absorpt_coefficient_mu 0.084
_exptl_absorpt_correction_T_max 0.9933
_exptl_absorpt_correction_T_min 0.9818
_exptl_absorpt_correction_type multi-scan
_exptl_absorpt_process_details
; 
CrysAlisPro, Agilent Technologies,Version 1.171.36.28 
Empirical absorption correction using spherical harmonics, 
implemented in SCALE3 ABSPACK scaling algorithm.  
;
_exptl_crystal_colour colourless
_exptl_crystal_density_diffrn 1.300
_exptl_crystal_density_meas ?
_exptl_crystal_density_method 'not measured'
_exptl_crystal_description BLOCK
_exptl_crystal_F_000 316
_exptl_crystal_size_max 0.22
_exptl_crystal_size_mid 0.10
_exptl_crystal_size_min 0.08
_refine_diff_density_max 0.695
_refine_diff_density_min -0.859
_refine_diff_density_rms 0.303
_refine_ls_extinction_coef 0.23(2)
_refine_ls_extinction_expression Fc^*^=kFc[1+0.001xFc^2^\l^3^/sin(2\q)]^-1/4^
_refine_ls_extinction_method SHELXL
_refine_ls_goodness_of_fit_ref 1.143
_refine_ls_hydrogen_treatment constr
_refine_ls_matrix_type full
_refine_ls_number_parameters 209
_refine_ls_number_reflns 3565
_refine_ls_number_restraints 0
_refine_ls_restrained_S_all 1.143
_refine_ls_R_factor_all 0.0806
_refine_ls_R_factor_gt 0.0571
_refine_ls_shift/su_max 0.000
_refine_ls_shift/su_mean 0.000
_refine_ls_structure_factor_coef Fsqd
_refine_ls_weighting_details 'calc w=1/[\s^2^(Fo^2^)+(0.0987P)^2^+0.3444P] where P=(Fo^2^+2Fc^2^)/3'
_refine_ls_weighting_scheme calc
_refine_ls_wR_factor_gt 0.1520
_refine_ls_wR_factor_ref 0.1832
_reflns_number_gt 2868
_reflns_number_total 3565
_reflns_threshold_expression >2sigma(I)
_cod_data_source_file c9cc04529e2.cif
_cod_data_source_block 3ab
_cod_depositor_comments
;
The following automatic conversions were performed:

'_symmetry_cell_setting' value 'Triclinic' changed to 'triclinic'
according to
/home/data/users/saulius/crontab/automatic-downloads/rss-feeds/RSC/lib/dictionaries/cif_core.dic
dictionary named 'cif_core.dic' version 2.4.2 from 2011-04-26.

'_exptl_crystal_density_meas' value 'none' was changed to '?' - the
value is perceived as not measured.

Automatic conversion script
Id: cif_fix_values 4973 2017-02-22 13:04:09Z antanas 
;
_cod_original_sg_symbol_H-M P-1
_cod_database_code 7123788

loop_
_symmetry_equiv_pos_as_xyz
'x, y, z'
'-x, -y, -z'

loop_
_atom_site_label
_atom_site_type_symbol
_atom_site_fract_x
_atom_site_fract_y
_atom_site_fract_z
_atom_site_U_iso_or_equiv
_atom_site_adp_type
_atom_site_occupancy
_atom_site_symmetry_multiplicity
_atom_site_calc_flag
_atom_site_refinement_flags
F1 F 0.16585(12) 0.27070(14) 0.73123(11) 0.0329(3) Uani 1 1 d .
N1 N 0.70036(17) 0.19862(17) 0.57272(14) 0.0231(3) Uani 1 1 d .
C1 C 0.5909(2) 0.20780(19) 0.68865(17) 0.0226(4) Uani 1 1 d .
C2 C 0.4411(2) 0.23904(18) 0.65267(17) 0.0215(4) Uani 1 1 d .
C3 C 0.46398(19) 0.25004(18) 0.50902(16) 0.0211(4) Uani 1 1 d .
C4 C 0.62321(19) 0.22378(18) 0.46453(16) 0.0209(4) Uani 1 1 d .
C5 C 0.3134(2) 0.2457(2) 0.75881(18) 0.0249(4) Uani 1 1 d .
C6 C 0.3308(2) 0.2282(2) 0.89050(18) 0.0301(4) Uani 1 1 d .
H6A H 0.2414 0.2343 0.9604 0.036 Uiso 1 1 calc R
C7 C 0.4815(2) 0.2014(2) 0.92104(19) 0.0327(4) Uani 1 1 d .
H7A H 0.4933 0.1911 1.0119 0.039 Uiso 1 1 calc R
C8 C 0.6129(2) 0.1895(2) 0.82180(18) 0.0288(4) Uani 1 1 d .
H8A H 0.7148 0.1697 0.8430 0.035 Uiso 1 1 calc R
C9 C 0.8679(2) 0.1690(2) 0.56870(19) 0.0282(4) Uani 1 1 d .
H9A H 0.8890 0.1558 0.6602 0.042 Uiso 1 1 calc R
H9B H 0.9197 0.2566 0.5062 0.042 Uiso 1 1 calc R
H9C H 0.9083 0.0746 0.5370 0.042 Uiso 1 1 calc R
C10 C 0.70768(19) 0.2266(2) 0.32383(17) 0.0227(4) Uani 1 1 d .
C11 C 0.8062(2) 0.0990(2) 0.29150(19) 0.0276(4) Uani 1 1 d .
H11A H 0.8210 0.0079 0.3610 0.033 Uiso 1 1 calc R
C12 C 0.8827(2) 0.1049(2) 0.1580(2) 0.0335(4) Uani 1 1 d .
H12A H 0.9506 0.0181 0.1369 0.040 Uiso 1 1 calc R
C13 C 0.8606(2) 0.2367(3) 0.05526(19) 0.0342(5) Uani 1 1 d .
H13A H 0.9139 0.2406 -0.0357 0.041 Uiso 1 1 calc R
C14 C 0.7604(2) 0.3628(2) 0.08604(19) 0.0347(5) Uani 1 1 d .
H14A H 0.7435 0.4525 0.0157 0.042 Uiso 1 1 calc R
C15 C 0.6845(2) 0.3582(2) 0.21985(19) 0.0283(4) Uani 1 1 d .
H15A H 0.6165 0.4451 0.2405 0.034 Uiso 1 1 calc R
C16 C 0.34479(19) 0.28271(19) 0.42273(16) 0.0215(4) Uani 1 1 d .
C17 C 0.3421(2) 0.1861(2) 0.33821(17) 0.0245(4) Uani 1 1 d .
H17A H 0.4158 0.0969 0.3384 0.029 Uiso 1 1 calc R
C18 C 0.2326(2) 0.2193(2) 0.25388(18) 0.0289(4) Uani 1 1 d .
H18A H 0.2316 0.1523 0.1974 0.035 Uiso 1 1 calc R
C19 C 0.1250(2) 0.3494(2) 0.25155(19) 0.0326(5) Uani 1 1 d .
H19A H 0.0508 0.3720 0.1933 0.039 Uiso 1 1 calc R
C20 C 0.1264(2) 0.4464(2) 0.3350(2) 0.0326(4) Uani 1 1 d .
H20A H 0.0529 0.5358 0.3338 0.039 Uiso 1 1 calc R
C21 C 0.2350(2) 0.4132(2) 0.42049(18) 0.0273(4) Uani 1 1 d .
H21A H 0.2346 0.4798 0.4778 0.033 Uiso 1 1 calc R

loop_
_atom_site_aniso_label
_atom_site_aniso_U_11
_atom_site_aniso_U_22
_atom_site_aniso_U_33
_atom_site_aniso_U_23
_atom_site_aniso_U_13
_atom_site_aniso_U_12
F1 0.0225(6) 0.0429(7) 0.0289(6) -0.0060(5) -0.0033(4) 0.0028(4)
N1 0.0218(7) 0.0262(7) 0.0214(7) -0.0046(5) -0.0057(6) -0.0022(5)
C1 0.0252(9) 0.0216(8) 0.0211(8) -0.0045(6) -0.0050(6) -0.0030(6)
C2 0.0247(8) 0.0186(8) 0.0209(8) -0.0042(6) -0.0049(6) -0.0010(6)
C3 0.0236(8) 0.0192(8) 0.0203(8) -0.0037(6) -0.0055(6) -0.0017(6)
C4 0.0231(8) 0.0199(8) 0.0196(8) -0.0039(6) -0.0051(6) -0.0021(6)
C5 0.0232(8) 0.0247(8) 0.0251(9) -0.0046(6) -0.0047(7) 0.0005(6)
C6 0.0325(10) 0.0340(10) 0.0210(9) -0.0060(7) -0.0004(7) -0.0025(7)
C7 0.0377(11) 0.0397(11) 0.0211(9) -0.0069(7) -0.0073(8) -0.0037(8)
C8 0.0306(9) 0.0341(10) 0.0231(9) -0.0057(7) -0.0096(7) -0.0031(7)
C9 0.0208(8) 0.0350(10) 0.0284(9) -0.0057(7) -0.0061(7) -0.0034(7)
C10 0.0201(8) 0.0270(8) 0.0212(8) -0.0057(6) -0.0030(6) -0.0047(6)
C11 0.0255(9) 0.0296(9) 0.0276(9) -0.0081(7) -0.0040(7) -0.0019(7)
C12 0.0281(9) 0.0418(11) 0.0335(10) -0.0182(8) -0.0010(8) -0.0030(8)
C13 0.0295(10) 0.0538(12) 0.0216(9) -0.0126(8) 0.0001(7) -0.0123(9)
C14 0.0355(10) 0.0420(11) 0.0234(9) 0.0006(8) -0.0051(8) -0.0102(8)
C15 0.0282(9) 0.0289(9) 0.0257(9) -0.0040(7) -0.0034(7) -0.0037(7)
C16 0.0205(8) 0.0240(8) 0.0179(7) -0.0014(6) -0.0028(6) -0.0039(6)
C17 0.0256(8) 0.0259(8) 0.0212(8) -0.0046(6) -0.0026(6) -0.0048(6)
C18 0.0304(9) 0.0378(10) 0.0197(8) -0.0050(7) -0.0037(7) -0.0120(8)
C19 0.0263(9) 0.0456(11) 0.0232(9) 0.0037(8) -0.0088(7) -0.0106(8)
C20 0.0264(9) 0.0317(10) 0.0351(10) 0.0001(8) -0.0095(8) 0.0015(7)
C21 0.0266(9) 0.0274(9) 0.0276(9) -0.0070(7) -0.0065(7) 0.0006(7)

loop_
_atom_type_symbol
_atom_type_description
_atom_type_scat_dispersion_real
_atom_type_scat_dispersion_imag
_atom_type_scat_source
C C 0.0033 0.0016 'International Tables Vol C Tables 4.2.6.8 and 6.1.1.4'
H H 0.0000 0.0000 'International Tables Vol C Tables 4.2.6.8 and 6.1.1.4'
N N 0.0061 0.0033 'International Tables Vol C Tables 4.2.6.8 and 6.1.1.4'
F F 0.0171 0.0103 'International Tables Vol C Tables 4.2.6.8 and 6.1.1.4'

loop_
_geom_angle_atom_site_label_1
_geom_angle_atom_site_label_2
_geom_angle_atom_site_label_3
_geom_angle
C1 N1 C4 108.70(14)
C1 N1 C9 124.02(14)
C4 N1 C9 127.28(15)
N1 C1 C8 129.35(16)
N1 C1 C2 107.78(14)
C8 C1 C2 122.87(16)
C5 C2 C1 116.29(15)
C5 C2 C3 136.33(16)
C1 C2 C3 107.33(15)
C4 C3 C2 106.32(14)
C4 C3 C16 125.37(15)
C2 C3 C16 128.31(15)
C3 C4 N1 109.87(15)
C3 C4 C10 127.66(15)
N1 C4 C10 122.42(15)
F1 C5 C6 118.67(16)
F1 C5 C2 119.03(15)
C6 C5 C2 122.30(17)
C5 C6 C7 119.51(17)
C5 C6 H6A 120.2
C7 C6 H6A 120.2
C8 C7 C6 121.31(17)
C8 C7 H7A 119.3
C6 C7 H7A 119.3
C7 C8 C1 117.67(17)
C7 C8 H8A 121.2
C1 C8 H8A 121.2
N1 C9 H9A 109.5
N1 C9 H9B 109.5
H9A C9 H9B 109.5
N1 C9 H9C 109.5
H9A C9 H9C 109.5
H9B C9 H9C 109.5
C11 C10 C15 119.11(16)
C11 C10 C4 121.65(15)
C15 C10 C4 119.21(16)
C12 C11 C10 120.21(17)
C12 C11 H11A 119.9
C10 C11 H11A 119.9
C13 C12 C11 120.43(18)
C13 C12 H12A 119.8
C11 C12 H12A 119.8
C14 C13 C12 119.73(17)
C14 C13 H13A 120.1
C12 C13 H13A 120.1
C13 C14 C15 120.11(18)
C13 C14 H14A 119.9
C15 C14 H14A 119.9
C14 C15 C10 120.39(18)
C14 C15 H15A 119.8
C10 C15 H15A 119.8
C17 C16 C21 118.58(16)
C17 C16 C3 120.52(15)
C21 C16 C3 120.87(15)
C18 C17 C16 120.54(17)
C18 C17 H17A 119.7
C16 C17 H17A 119.7
C19 C18 C17 120.53(17)
C19 C18 H18A 119.7
C17 C18 H18A 119.7
C18 C19 C20 119.51(17)
C18 C19 H19A 120.2
C20 C19 H19A 120.2
C21 C20 C19 120.28(18)
C21 C20 H20A 119.9
C19 C20 H20A 119.9
C20 C21 C16 120.55(17)
C20 C21 H21A 119.7
C16 C21 H21A 119.7

loop_
_geom_bond_atom_site_label_1
_geom_bond_atom_site_label_2
_geom_bond_distance
F1 C5 1.365(2)
N1 C1 1.376(2)
N1 C4 1.389(2)
N1 C9 1.451(2)
C1 C8 1.400(2)
C1 C2 1.416(2)
C2 C5 1.394(2)
C2 C3 1.437(2)
C3 C4 1.379(2)
C3 C16 1.473(2)
C4 C10 1.479(2)
C5 C6 1.373(3)
C6 C7 1.402(3)
C6 H6A 0.9500
C7 C8 1.378(3)
C7 H7A 0.9500
C8 H8A 0.9500
C9 H9A 0.9800
C9 H9B 0.9800
C9 H9C 0.9800
C10 C11 1.396(2)
C10 C15 1.397(2)
C11 C12 1.390(3)
C11 H11A 0.9500
C12 C13 1.389(3)
C12 H12A 0.9500
C13 C14 1.388(3)
C13 H13A 0.9500
C14 C15 1.393(3)
C14 H14A 0.9500
C15 H15A 0.9500
C16 C17 1.397(2)
C16 C21 1.399(2)
C17 C18 1.389(2)
C17 H17A 0.9500
C18 C19 1.385(3)
C18 H18A 0.9500
C19 C20 1.388(3)
C19 H19A 0.9500
C20 C21 1.392(3)
C20 H20A 0.9500
C21 H21A 0.9500

loop_
_geom_torsion_atom_site_label_1
_geom_torsion_atom_site_label_2
_geom_torsion_atom_site_label_3
_geom_torsion_atom_site_label_4
_geom_torsion
C4 N1 C1 C8 179.53(17)
C9 N1 C1 C8 -1.1(3)
C4 N1 C1 C2 0.18(18)
C9 N1 C1 C2 179.55(15)
N1 C1 C2 C5 177.24(14)
C8 C1 C2 C5 -2.2(3)
N1 C1 C2 C3 -0.54(18)
C8 C1 C2 C3 -179.94(15)
C5 C2 C3 C4 -176.43(19)
C1 C2 C3 C4 0.69(18)
C5 C2 C3 C16 3.6(3)
C1 C2 C3 C16 -179.25(16)
C2 C3 C4 N1 -0.59(18)
C16 C3 C4 N1 179.35(15)
C2 C3 C4 C10 -178.22(16)
C16 C3 C4 C10 1.7(3)
C1 N1 C4 C3 0.27(19)
C9 N1 C4 C3 -179.08(16)
C1 N1 C4 C10 178.05(15)
C9 N1 C4 C10 -1.3(3)
C1 C2 C5 F1 -178.00(14)
C3 C2 C5 F1 -1.1(3)
C1 C2 C5 C6 2.1(3)
C3 C2 C5 C6 178.99(18)
F1 C5 C6 C7 179.54(17)
C2 C5 C6 C7 -0.5(3)
C5 C6 C7 C8 -1.1(3)
C6 C7 C8 C1 1.0(3)
N1 C1 C8 C7 -178.59(18)
C2 C1 C8 C7 0.7(3)
C3 C4 C10 C11 -123.1(2)
N1 C4 C10 C11 59.5(2)
C3 C4 C10 C15 54.8(2)
N1 C4 C10 C15 -122.58(18)
C15 C10 C11 C12 1.5(3)
C4 C10 C11 C12 179.39(16)
C10 C11 C12 C13 -0.8(3)
C11 C12 C13 C14 -0.6(3)
C12 C13 C14 C15 1.2(3)
C13 C14 C15 C10 -0.4(3)
C11 C10 C15 C14 -0.9(3)
C4 C10 C15 C14 -178.83(16)
C4 C3 C16 C17 51.4(2)
C2 C3 C16 C17 -128.65(19)
C4 C3 C16 C21 -126.64(19)
C2 C3 C16 C21 53.3(2)
C21 C16 C17 C18 0.0(3)
C3 C16 C17 C18 -178.12(15)
C16 C17 C18 C19 0.4(3)
C17 C18 C19 C20 -0.4(3)
C18 C19 C20 C21 0.0(3)
C19 C20 C21 C16 0.5(3)
C17 C16 C21 C20 -0.5(3)
C3 C16 C21 C20 177.65(16)
